data_8106875
loop_
_publ_author_name
'Yuan, Lin'
'Li, Zhong-Yan'
'Zhang, Min'
'Yuan, Xian-You'

_publ_section_title
;
 Crystal structure of
 2-(4-bromophenyl)-1,3-dimethyl-2,3-dihydro-1H-perimidine, C19H17BrN2
;
_journal_issue 2
_journal_name_full 'Zeitschrift f\"ur Kristallographie - New Crystal Structures'
_journal_page_first 361
_journal_page_last 363
_journal_paper_doi 10.1515/ncrs-2014-9071
_journal_volume 231
_journal_year 2016
_chemical_formula_moiety 'C19 H17 Br N2'
_chemical_formula_sum 'C19 H17 Br N2'
_chemical_formula_weight 353.26
_space_group_crystal_system orthorhombic
_space_group_IT_number 62
_space_group_name_Hall '-P 2ac 2n'
_space_group_name_H-M_alt 'P n m a'
_atom_sites_solution_hydrogens geom
_atom_sites_solution_primary direct
_atom_sites_solution_secondary difmap
_cell_angle_alpha 90.00
_cell_angle_beta 90.00
_cell_angle_gamma 90.00
_cell_formula_units_Z 4
_cell_length_a 11.506(5)
_cell_length_b 12.176(5)
_cell_length_c 11.327(5)
_cell_measurement_reflns_used 9330
_cell_measurement_temperature 296(2)
_cell_measurement_theta_max 27.07
_cell_measurement_theta_min 2.46
_cell_volume 1586.9(12)
_computing_cell_refinement 'SAINT v8.34A (Bruker, 2013)'
_computing_data_collection 'Bruker APEX2'
_computing_data_reduction 'SAINT v8.34A (Bruker, 2013)'
_computing_molecular_graphics 'Olex2 (Dolomanov et al., 2009)'
_computing_publication_material 'Olex2 (Dolomanov et al., 2009)'
_computing_structure_refinement 'XL (Sheldrick, 2008)'
_computing_structure_solution 'SHELXS-97 (Sheldrick, 1990)'
_diffrn_ambient_temperature 296.15
_diffrn_measured_fraction_theta_full 0.997
_diffrn_measured_fraction_theta_max 0.997
_diffrn_measurement_device_type 'Bruker APEX-II CCD'
_diffrn_measurement_method '\f and \w scans'
_diffrn_radiation_monochromator graphite
_diffrn_radiation_type MoK\a
_diffrn_radiation_wavelength 0.71073
_diffrn_reflns_av_R_equivalents 0.0293
_diffrn_reflns_av_unetI/netI 0.0095
_diffrn_reflns_limit_h_max 14
_diffrn_reflns_limit_h_min -14
_diffrn_reflns_limit_k_max 15
_diffrn_reflns_limit_k_min -15
_diffrn_reflns_limit_l_max 14
_diffrn_reflns_limit_l_min -14
_diffrn_reflns_number 50048
_diffrn_reflns_theta_full 27.44
_diffrn_reflns_theta_max 27.44
_diffrn_reflns_theta_min 2.46
_diffrn_source 'fine-focus sealed tube'
_diffrn_standards_number 0
_exptl_absorpt_coefficient_mu 2.588
_exptl_absorpt_correction_T_max 0.7456
_exptl_absorpt_correction_T_min 0.5095
_exptl_absorpt_correction_type multi-scan
_exptl_absorpt_process_details
;
SADABS-2014/5 (Bruker,2014/5) was used for absorption correction.
wR2(int) was 0.1461 before and 0.0457 after correction.
The Ratio of minimum to maximum transmission is 0.6833.
The \l/2 correction factor is 0.00150.
;
_exptl_crystal_colour colorless
_exptl_crystal_density_diffrn 1.479
_exptl_crystal_density_method 'not measured'
_exptl_crystal_description block
_exptl_crystal_F_000 720
_exptl_crystal_size_max 0.40
_exptl_crystal_size_mid 0.35
_exptl_crystal_size_min 0.20
_refine_diff_density_max 0.489
_refine_diff_density_min -0.634
_refine_diff_density_rms 0.052
_refine_ls_extinction_coef 0.0017(5)
_refine_ls_extinction_expression Fc^*^=kFc[1+0.001xFc^2^\l^3^/sin(2\q)]^-1/4^
_refine_ls_extinction_method SHELXL
_refine_ls_goodness_of_fit_ref 1.081
_refine_ls_hydrogen_treatment constr
_refine_ls_matrix_type full
_refine_ls_number_parameters 117
_refine_ls_number_reflns 1894
_refine_ls_number_restraints 0
_refine_ls_restrained_S_all 1.081
_refine_ls_R_factor_all 0.0525
_refine_ls_R_factor_gt 0.0409
_refine_ls_shift/su_max 0.001
_refine_ls_shift/su_mean 0.000
_refine_ls_structure_factor_coef Fsqd
_refine_ls_weighting_details 'calc w=1/[\s^2^(Fo^2^)+(0.0390P)^2^+1.5205P] where P=(Fo^2^+2Fc^2^)/3'
_refine_ls_weighting_scheme calc
_refine_ls_wR_factor_gt 0.0960
_refine_ls_wR_factor_ref 0.1051
_reflns_number_gt 1559
_reflns_number_total 1894
_reflns_threshold_expression >2sigma(I)
_cod_data_source_file suppl_ncrs-2014-9071_suppl.cif
_cod_data_source_block 1440018_0m
_cod_original_cell_volume 1586.8(11)
_cod_database_code 8106875
_olex2_refinement_description
;
1. Fixed Uiso
 At 1.2 times of:
  All C(H) groups
 At 1.5 times of:
  All C(H,H,H) groups
2.a Ternary CH refined with riding coordinates:
 C7(H7)
2.b Aromatic/amide H refined with riding coordinates:
 C14(H14), C5(H5), C4(H4), C11(H11), C10(H10), C3(H3), C2(H2)
2.c Idealised Me refined as rotating group:
 C8(H8A,H8B,H8C)
;
_olex2_submission_special_instructions 'No special instructions were received'

loop_
_space_group_symop_id
_space_group_symop_operation_xyz
1 'x, y, z'
2 'x+1/2, -y+1/2, -z+1/2'
3 '-x, y+1/2, -z'
4 '-x+1/2, -y, z+1/2'
5 '-x, -y, -z'
6 '-x-1/2, y-1/2, z-1/2'
7 'x, -y-1/2, z'
8 'x-1/2, y, -z-1/2'

loop_
_atom_site_label
_atom_site_type_symbol
_atom_site_fract_x
_atom_site_fract_y
_atom_site_fract_z
_atom_site_U_iso_or_equiv
_atom_site_adp_type
_atom_site_occupancy
_atom_site_calc_flag
_atom_site_disorder_assembly
_atom_site_disorder_group
_atom_site_site_symmetry_order
_atom_site_refinement_flags_posn
_atom_site_refinement_flags_adp
_atom_site_refinement_flags_occupancy
Br1 Br 0.85259(4) 0.2500 1.22694(4) 0.0861(3) Uani 1 d . . 2 S T P
C14 C 0.1252(2) 0.3514(2) 1.0246(2) 0.0526(6) Uani 1 d . . 1 . . .
H14 H 0.0574 0.3527 1.0692 0.063 Uiso 1 calc . . 1 R . .
C13 C 0.1743(3) 0.2500 0.9909(3) 0.0417(7) Uani 1 d . . 2 S T P
C12 C 0.2769(3) 0.2500 0.9220(3) 0.0394(7) Uani 1 d . . 2 S T P
C9 C 0.3282(2) 0.1484(2) 0.8879(2) 0.0443(5) Uani 1 d . . 1 . . .
N1 N 0.42508(18) 0.15229(19) 0.81504(19) 0.0510(5) Uani 1 d . . 1 . . .
C7 C 0.4977(3) 0.2500 0.8184(3) 0.0480(8) Uani 1 d . . 2 S T P
H7 H 0.5433 0.2500 0.7453 0.058 Uiso 1 calc . . 2 RS T P
C1 C 0.7452(3) 0.2500 1.1012(3) 0.0417(7) Uani 1 d . . 2 S T P
C5 C 0.5497(3) 0.2500 1.0373(3) 0.0534(9) Uani 1 d . . 2 S T P
H5 H 0.4707 0.2500 1.0549 0.064 Uiso 1 calc . . 2 RS T P
C4 C 0.6294(3) 0.2500 1.1278(3) 0.0503(9) Uani 1 d . . 2 S T P
H4 H 0.6048 0.2500 1.2061 0.060 Uiso 1 calc . . 2 RS T P
C8 C 0.4874(3) 0.0508(3) 0.7910(3) 0.0732(9) Uani 1 d . . 1 . . .
H8A H 0.5185 0.0221 0.8633 0.110 Uiso 1 calc . . 1 GR . .
H8B H 0.5496 0.0651 0.7367 0.110 Uiso 1 calc . . 1 GR . .
H8C H 0.4350 -0.0019 0.7570 0.110 Uiso 1 calc . . 1 GR . .
C11 C 0.1761(3) 0.0535(2) 0.9922(3) 0.0623(7) Uani 1 d . . 1 . . .
H11 H 0.1426 -0.0127 1.0153 0.075 Uiso 1 calc . . 1 R . .
C10 C 0.2779(2) 0.0518(2) 0.9247(3) 0.0583(7) Uani 1 d . . 1 . . .
H10 H 0.3119 -0.0150 0.9047 0.070 Uiso 1 calc . . 1 R . .
C3 C 0.7025(3) 0.2500 0.8968(3) 0.0457(8) Uani 1 d . . 2 S T P
H3 H 0.7277 0.2500 0.8188 0.055 Uiso 1 calc . . 2 RS T P
C6 C 0.5849(3) 0.2500 0.9202(3) 0.0415(7) Uani 1 d . . 2 S T P
C2 C 0.7836(3) 0.2500 0.9864(3) 0.0474(8) Uani 1 d . . 2 S T P
H2 H 0.8627 0.2500 0.9695 0.057 Uiso 1 calc . . 2 RS T P

loop_
_atom_site_aniso_label
_atom_site_aniso_U_11
_atom_site_aniso_U_22
_atom_site_aniso_U_33
_atom_site_aniso_U_23
_atom_site_aniso_U_13
_atom_site_aniso_U_12
Br1 0.0396(2) 0.1697(6) 0.0491(3) 0.000 -0.01110(16) 0.000
C14 0.0436(13) 0.0599(16) 0.0542(14) -0.0020(12) 0.0008(11) 0.0072(12)
C13 0.0359(15) 0.0512(19) 0.0380(16) 0.000 -0.0077(13) 0.000
C12 0.0346(15) 0.0497(18) 0.0338(15) 0.000 -0.0096(12) 0.000
C9 0.0399(11) 0.0545(14) 0.0384(11) -0.0072(10) -0.0079(9) 0.0018(11)
N1 0.0447(11) 0.0639(13) 0.0444(11) -0.0138(10) -0.0016(9) 0.0037(10)
C7 0.0405(17) 0.074(2) 0.0292(14) 0.000 0.0023(13) 0.000
C1 0.0340(16) 0.0521(19) 0.0390(15) 0.000 -0.0056(13) 0.000
C5 0.0316(16) 0.095(3) 0.0333(16) 0.000 0.0048(13) 0.000
C4 0.0393(17) 0.080(3) 0.0314(15) 0.000 0.0026(13) 0.000
C8 0.0635(18) 0.084(2) 0.072(2) -0.0295(17) 0.0069(15) 0.0108(16)
C11 0.0597(16) 0.0499(16) 0.0774(19) 0.0031(14) 0.0022(15) -0.0107(13)
C10 0.0593(16) 0.0440(14) 0.0716(18) -0.0085(13) -0.0036(14) 0.0027(12)
C3 0.0408(17) 0.063(2) 0.0327(15) 0.000 0.0085(13) 0.000
C6 0.0336(15) 0.059(2) 0.0323(15) 0.000 0.0022(12) 0.000
C2 0.0271(15) 0.066(2) 0.0492(19) 0.000 0.0059(13) 0.000

loop_
_atom_type_symbol
_atom_type_description
_atom_type_scat_dispersion_real
_atom_type_scat_dispersion_imag
_atom_type_scat_source
C C 0.0033 0.0016 'International Tables Vol C Tables 4.2.6.8 and 6.1.1.4'
H H 0.0000 0.0000 'International Tables Vol C Tables 4.2.6.8 and 6.1.1.4'
Br Br -0.2901 2.4595 'International Tables Vol C Tables 4.2.6.8 and 6.1.1.4'
N N 0.0061 0.0033 'International Tables Vol C Tables 4.2.6.8 and 6.1.1.4'

loop_
_geom_angle_atom_site_label_1
_geom_angle_atom_site_label_2
_geom_angle_atom_site_label_3
_geom_angle
_geom_angle_site_symmetry_1
_geom_angle_site_symmetry_3
C13 C14 H14 119.9 . .
C11 C14 H14 119.9 7_565 .
C11 C14 C13 120.3(3) 7_565 .
C14 C13 C14 122.2(3) 7_565 .
C14 C13 C12 118.90(17) . .
C14 C13 C12 118.90(17) 7_565 .
C13 C12 C9 119.70(15) . .
C13 C12 C9 119.70(15) . 7_565
C9 C12 C9 120.6(3) . 7_565
N1 C9 C12 117.7(2) . .
C10 C9 C12 119.1(2) . .
C10 C9 N1 123.1(2) . .
C9 N1 C7 118.3(2) . .
C9 N1 C8 118.6(2) . .
C7 N1 C8 114.6(2) . .
N1 C7 N1 109.8(3) . 7_565
N1 C7 H7 106.6 7_565 .
N1 C7 H7 106.6 . .
N1 C7 C6 113.39(17) 7_565 .
N1 C7 C6 113.39(17) . .
C6 C7 H7 106.6 . .
C4 C1 Br1 118.2(3) . .
C4 C1 C2 121.5(3) . .
C2 C1 Br1 120.3(2) . .
C4 C5 H5 119.4 . .
C4 C5 C6 121.2(3) . .
C6 C5 H5 119.4 . .
C1 C4 C5 119.0(3) . .
C1 C4 H4 120.5 . .
C5 C4 H4 120.5 . .
N1 C8 H8A 109.5 . .
N1 C8 H8B 109.5 . .
N1 C8 H8C 109.5 . .
H8A C8 H8B 109.5 . .
H8A C8 H8C 109.5 . .
H8B C8 H8C 109.5 . .
C14 C11 H11 119.2 7_565 .
C14 C11 C10 121.7(3) 7_565 .
C10 C11 H11 119.2 . .
C9 C10 C11 120.3(2) . .
C9 C10 H10 119.8 . .
C11 C10 H10 119.8 . .
C6 C3 H3 119.2 . .
C2 C3 H3 119.2 . .
C2 C3 C6 121.5(3) . .
C5 C6 C7 122.0(3) . .
C3 C6 C7 120.0(3) . .
C3 C6 C5 118.1(3) . .
C1 C2 C3 118.7(3) . .
C1 C2 H2 120.7 . .
C3 C2 H2 120.7 . .

loop_
_geom_bond_atom_site_label_1
_geom_bond_atom_site_label_2
_geom_bond_distance
_geom_bond_site_symmetry_2
Br1 C1 1.885(3) .
C14 H14 0.9300 .
C14 C13 1.411(3) .
C14 C11 1.348(4) 7_565
C13 C14 1.411(3) 7_565
C13 C12 1.415(5) .
C12 C9 1.424(3) .
C12 C9 1.424(3) 7_565
C9 N1 1.388(3) .
C9 C10 1.376(4) .
N1 C7 1.454(3) .
N1 C8 1.454(4) .
C7 N1 1.454(3) 7_565
C7 H7 0.9800 .
C7 C6 1.528(4) .
C1 C4 1.366(5) .
C1 C2 1.373(5) .
C5 H5 0.9300 .
C5 C4 1.376(5) .
C5 C6 1.386(4) .
C4 H4 0.9300 .
C8 H8A 0.9600 .
C8 H8B 0.9600 .
C8 H8C 0.9600 .
C11 C14 1.348(4) 7_565
C11 H11 0.9300 .
C11 C10 1.399(4) .
C10 H10 0.9300 .
C3 H3 0.9300 .
C3 C6 1.379(5) .
C3 C2 1.378(5) .
C2 H2 0.9300 .

loop_
_geom_torsion_atom_site_label_1
_geom_torsion_atom_site_label_2
_geom_torsion_atom_site_label_3
_geom_torsion_atom_site_label_4
_geom_torsion
_geom_torsion_site_symmetry_1
_geom_torsion_site_symmetry_2
_geom_torsion_site_symmetry_3
_geom_torsion_site_symmetry_4
Br1 C1 C4 C5 180.000(1) . . . .
Br1 C1 C2 C3 180.0 . . . .
C14 C13 C12 C9 0.1(4) 7_565 . . .
C14 C13 C12 C9 179.5(3) . . . .
C14 C13 C12 C9 -179.5(3) 7_565 . . 7_565
C14 C13 C12 C9 -0.1(4) . . . 7_565
C14 C11 C10 C9 -1.0(5) 7_565 . . .
C13 C12 C9 N1 176.6(2) . . . .
C13 C12 C9 C10 -1.2(4) . . . .
C12 C9 N1 C7 26.2(3) . . . .
C12 C9 N1 C8 172.5(2) . . . .
C12 C9 C10 C11 1.6(4) . . . .
C9 C12 C9 N1 -3.8(4) 7_565 . . .
C9 C12 C9 C10 178.4(2) 7_565 . . .
C9 N1 C7 N1 -45.7(4) . . . 7_565
C9 N1 C7 C6 82.2(3) . . . .
N1 C9 C10 C11 -176.0(2) . . . .
N1 C7 C6 C5 -63.0(2) . . . .
N1 C7 C6 C5 63.0(2) 7_565 . . .
N1 C7 C6 C3 117.0(2) . . . .
N1 C7 C6 C3 -117.0(2) 7_565 . . .
C4 C1 C2 C3 0.000(1) . . . .
C4 C5 C6 C7 180.000(1) . . . .
C4 C5 C6 C3 0.000(1) . . . .
C8 N1 C7 N1 166.7(2) . . . 7_565
C8 N1 C7 C6 -65.4(3) . . . .
C11 C14 C13 C14 178.9(2) 7_565 . . 7_565
C11 C14 C13 C12 -0.6(4) 7_565 . . .
C10 C9 N1 C7 -156.1(3) . . . .
C10 C9 N1 C8 -9.8(4) . . . .
C6 C5 C4 C1 0.000(1) . . . .
C6 C3 C2 C1 0.000(1) . . . .
C2 C1 C4 C5 0.000(1) . . . .
C2 C3 C6 C7 180.0 . . . .
C2 C3 C6 C5 0.000(1) . . . .
